data_7110230
loop_
_publ_author_name
'Yabo Xie'
'Hui Yang'
'Zhiyong U. Wang'
'Yangyang Liu'
'Hong-Cai Zhou'
'Jian-Rong Li'

_publ_section_title
;
 Unusual preservation of polyhedral molecular building units in a
 metal-organic framework with evident desymmetrization in ligand design
;
_journal_name_full Chem.Commun.
_journal_page_first 563
_journal_paper_doi 10.1039/c3cc48089e
_journal_volume 50
_journal_year 2014
_chemical_formula_moiety 'C156 H168 Cu4 N16 O32'
_chemical_formula_sum 'C156 H168 Cu4 N16 O32'
_chemical_formula_weight 3033.32
_chemical_name_systematic
; 
 ? 
;
_space_group_IT_number 2
_symmetry_cell_setting triclinic
_symmetry_space_group_name_Hall '-P 1'
_symmetry_space_group_name_H-M 'P -1'
_atom_sites_solution_hydrogens geom
_atom_sites_solution_primary direct
_atom_sites_solution_secondary difmap
_audit_creation_method SHELXL-97
_cell_angle_alpha 79.1310(10)
_cell_angle_beta 71.7320(10)
_cell_angle_gamma 86.3630(10)
_cell_formula_units_Z 1
_cell_length_a 16.1715(16)
_cell_length_b 16.3070(16)
_cell_length_c 17.9780(18)
_cell_measurement_reflns_used 9984
_cell_measurement_temperature 110(2)
_cell_measurement_theta_max 28.56
_cell_measurement_theta_min 2.42
_cell_volume 4421.2(8)
_computing_cell_refinement 'Bruker  SAINT'
_computing_data_collection 'Bruker APEX-II'
_computing_data_reduction 'Bruker  SAINT'
_computing_molecular_graphics 'Bruker SHELXTL'
_computing_publication_material 'Bruker SHELXTL'
_computing_structure_refinement 'SHELXL-97 (Sheldrick, 1997)'
_computing_structure_solution 'SHELXS-97 (Sheldrick, 1990)'
_diffrn_ambient_temperature 110(2)
_diffrn_measured_fraction_theta_full 0.997
_diffrn_measured_fraction_theta_max 0.997
_diffrn_measurement_device_type 'BRUKER APEX-II CCD'
_diffrn_measurement_method 'phi and omega scans'
_diffrn_radiation_monochromator graphite
_diffrn_radiation_source 'fine-focus sealed tube'
_diffrn_radiation_type MoK\a
_diffrn_radiation_wavelength 0.71073
_diffrn_reflns_av_R_equivalents 0.0224
_diffrn_reflns_av_sigmaI/netI 0.0297
_diffrn_reflns_limit_h_max 19
_diffrn_reflns_limit_h_min -19
_diffrn_reflns_limit_k_max 19
_diffrn_reflns_limit_k_min -19
_diffrn_reflns_limit_l_max 21
_diffrn_reflns_limit_l_min -21
_diffrn_reflns_number 44616
_diffrn_reflns_theta_full 25.50
_diffrn_reflns_theta_max 25.50
_diffrn_reflns_theta_min 1.81
_exptl_absorpt_coefficient_mu 0.523
_exptl_absorpt_correction_T_max 0.8673
_exptl_absorpt_correction_T_min 0.8179
_exptl_absorpt_correction_type multi-scan
_exptl_absorpt_process_details SADABS
_exptl_crystal_colour 'Black green'
_exptl_crystal_density_diffrn 0.877
_exptl_crystal_density_method 'not measured'
_exptl_crystal_description block
_exptl_crystal_F_000 1204
_exptl_crystal_size_max 0.40
_exptl_crystal_size_mid 0.40
_exptl_crystal_size_min 0.28
_refine_diff_density_max 1.006
_refine_diff_density_min -0.454
_refine_diff_density_rms 0.072
_refine_ls_extinction_method none
_refine_ls_goodness_of_fit_ref 1.173
_refine_ls_hydrogen_treatment constr
_refine_ls_matrix_type full
_refine_ls_number_parameters 722
_refine_ls_number_reflns 16420
_refine_ls_number_restraints 2
_refine_ls_restrained_S_all 1.176
_refine_ls_R_factor_all 0.0740
_refine_ls_R_factor_gt 0.0584
_refine_ls_shift/su_max 0.102
_refine_ls_shift/su_mean 0.003
_refine_ls_structure_factor_coef Fsqd
_refine_ls_weighting_details 'calc w=1/[\s^2^(Fo^2^)+(0.1242P)^2^+0.5893P] where P=(Fo^2^+2Fc^2^)/3'
_refine_ls_weighting_scheme calc
_refine_ls_wR_factor_gt 0.1992
_refine_ls_wR_factor_ref 0.2095
_reflns_number_gt 11961
_reflns_number_total 16420
_reflns_threshold_expression >2sigma(I)
_cod_data_source_file c3cc48089e.txt
_cod_data_source_block 2
_cod_original_sg_symbol_H-M P-1
_cod_database_code 7110230

loop_
_symmetry_equiv_pos_as_xyz
'x, y, z'
'-x, -y, -z'

loop_
_atom_site_label
_atom_site_type_symbol
_atom_site_fract_x
_atom_site_fract_y
_atom_site_fract_z
_atom_site_U_iso_or_equiv
_atom_site_adp_type
_atom_site_occupancy
_atom_site_symmetry_multiplicity
_atom_site_calc_flag
_atom_site_refinement_flags
Cu1 Cu 0.764541(10) 0.616630(11) 0.061817(9) 0.03899(5) Uani 1 1 d .
Cu2 Cu 0.680147(10) 0.576141(11) 0.213435(9) 0.03831(5) Uani 1 1 d .
O1 O 0.77295(6) 0.49510(6) 0.06495(5) 0.0429(3) Uani 1 1 d .
O2 O 0.71843(6) 0.46277(6) 0.19805(5) 0.0431(3) Uani 1 1 d .
O3 O 0.25899(7) 0.26823(6) 0.91771(6) 0.0489(3) Uani 1 1 d .
O4 O 0.34729(7) 0.30475(6) 0.79255(6) 0.0499(3) Uani 1 1 d .
O5 O 0.13115(6) 0.38704(7) 0.90199(5) 0.0462(3) Uani 1 1 d .
O6 O 0.20944(6) 0.40263(7) 0.77235(5) 0.0452(3) Uani 1 1 d .
O7 O 0.64789(6) 0.61433(7) 0.04919(5) 0.0454(3) Uani 1 1 d .
O8 O 0.58115(6) 0.56177(7) 0.17740(5) 0.0487(3) Uani 1 1 d .
O9 O 0.50308(9) 0.19480(8) 0.47101(7) 0.0740(5) Uani 1 1 d .
O10 O 0.21762(8) 0.51297(11) 0.43766(7) 0.1010(5) Uani 1 1 d .
O11 O 0.61444(8) 0.53950(8) 0.33824(6) 0.0652(4) Uani 1 1 d .
O12 O 0.83748(6) 0.65476(6) -0.06052(5) 0.0432(3) Uani 1 1 d .
N1 N 0.64992(11) -0.01857(9) 0.48677(8) 0.0750(6) Uani 1 1 d .
H1 H 0.6794 -0.0657 0.4894 0.090 Uiso 1 1 calc R
N2 N 0.04991(9) 0.38829(14) 0.37291(9) 0.1077(6) Uani 1 1 d .
H2 H 0.0106 0.3661 0.3582 0.129 Uiso 1 1 calc R
N3 N 0.95018(12) 0.74057(15) -0.12267(11) 0.1070(8) Uani 1 1 d .
N4 N 0.48293(19) 0.5730(4) 0.40238(19) 0.286(3) Uani 1 1 d .
C1 C 0.74941(8) 0.44330(9) 0.12918(7) 0.0389(4) Uani 1 1 d .
C2 C 0.75609(9) 0.35326(9) 0.12560(8) 0.0411(4) Uani 1 1 d .
C3 C 0.79064(10) 0.32566(10) 0.05358(8) 0.0509(5) Uani 1 1 d .
H3 H 0.8113 0.3651 0.0058 0.061 Uiso 1 1 calc R
C4 C 0.79523(13) 0.24256(12) 0.05088(9) 0.0691(6) Uani 1 1 d .
H4 H 0.8180 0.2247 0.0010 0.083 Uiso 1 1 calc R
C5 C 0.76704(13) 0.18373(11) 0.12003(10) 0.0643(6) Uani 1 1 d .
H5 H 0.7709 0.1259 0.1173 0.077 Uiso 1 1 calc R
C6 C 0.73289(10) 0.20926(10) 0.19372(9) 0.0514(5) Uani 1 1 d .
C7 C 0.72857(9) 0.29307(9) 0.19574(8) 0.0441(4) Uani 1 1 d .
H7 H 0.7065 0.3110 0.2456 0.053 Uiso 1 1 calc R
C8 C 0.70640(12) 0.14733(10) 0.26937(9) 0.0578(5) Uani 1 1 d .
C9 C 0.75339(14) 0.07249(11) 0.27712(10) 0.0741(7) Uani 1 1 d .
H9 H 0.7994 0.0599 0.2327 0.089 Uiso 1 1 calc R
C10 C 0.73376(15) 0.01714(12) 0.34798(11) 0.0798(7) Uani 1 1 d .
H10 H 0.7658 -0.0335 0.3520 0.096 Uiso 1 1 calc R
C11 C 0.66613(14) 0.03516(10) 0.41495(10) 0.0677(6) Uani 1 1 d .
C12 C 0.61751(12) 0.10906(10) 0.40753(10) 0.0621(6) Uani 1 1 d .
C13 C 0.63914(12) 0.16389(10) 0.33378(9) 0.0567(5) Uani 1 1 d .
H13 H 0.6063 0.2138 0.3284 0.068 Uiso 1 1 calc R
C14 C 0.54773(12) 0.13036(10) 0.47574(9) 0.0561(5) Uani 1 1 d .
C15 C 0.53667(12) 0.07216(10) 0.55073(9) 0.0588(6) Uani 1 1 d .
C16 C 0.58912(14) -0.00060(10) 0.55410(10) 0.0711(7) Uani 1 1 d .
C17 C 0.57836(15) -0.05386(11) 0.62807(11) 0.0802(8) Uani 1 1 d .
H17 H 0.6132 -0.1028 0.6310 0.096 Uiso 1 1 calc R
C18 C 0.51870(14) -0.03567(11) 0.69498(11) 0.0754(7) Uani 1 1 d .
H18 H 0.5120 -0.0729 0.7439 0.090 Uiso 1 1 calc R
C19 C 0.46607(13) 0.03696(10) 0.69433(10) 0.0609(6) Uani 1 1 d .
C20 C 0.47679(12) 0.08908(10) 0.62208(9) 0.0595(6) Uani 1 1 d .
H20 H 0.4424 0.1384 0.6204 0.071 Uiso 1 1 calc R
C21 C 0.40651(12) 0.05780(10) 0.76988(9) 0.0573(5) Uani 1 1 d .
C22 C 0.37596(13) -0.00343(12) 0.83825(10) 0.0686(6) Uani 1 1 d .
H22 H 0.3912 -0.0603 0.8358 0.082 Uiso 1 1 calc R
C23 C 0.32420(13) 0.01790(11) 0.90889(10) 0.0693(6) Uani 1 1 d .
H23 H 0.3036 -0.0246 0.9543 0.083 Uiso 1 1 calc R
C24 C 0.30178(12) 0.10030(10) 0.91476(9) 0.0587(5) Uani 1 1 d .
H24 H 0.2660 0.1144 0.9637 0.070 Uiso 1 1 calc R
C25 C 0.33178(10) 0.16144(10) 0.84913(8) 0.0491(5) Uani 1 1 d .
C26 C 0.38384(11) 0.14034(10) 0.77744(9) 0.0506(5) Uani 1 1 d .
H26 H 0.4044 0.1834 0.7325 0.061 Uiso 1 1 calc R
C27 C 0.31026(9) 0.25181(10) 0.85372(8) 0.0455(4) Uani 1 1 d .
C28 C 0.13864(9) 0.39136(9) 0.82917(8) 0.0418(4) Uani 1 1 d .
C29 C 0.05830(9) 0.38397(10) 0.80670(8) 0.0451(4) Uani 1 1 d .
C30 C -0.02256(10) 0.37140(12) 0.86240(9) 0.0608(5) Uani 1 1 d .
H30 H -0.0295 0.3692 0.9172 0.073 Uiso 1 1 calc R
C31 C -0.09296(12) 0.36209(16) 0.83798(10) 0.0822(7) Uani 1 1 d .
H31 H -0.1489 0.3534 0.8764 0.099 Uiso 1 1 calc R
C32 C -0.08446(12) 0.36498(16) 0.75838(10) 0.0878(8) Uani 1 1 d .
H32 H -0.1344 0.3579 0.7431 0.105 Uiso 1 1 calc R
C33 C -0.00358(10) 0.37812(14) 0.70068(9) 0.0682(6) Uani 1 1 d .
C34 C 0.06732(10) 0.38778(11) 0.72628(8) 0.0540(5) Uani 1 1 d .
H34 H 0.1233 0.3972 0.6881 0.065 Uiso 1 1 calc R
C35 C 0.00837(11) 0.38329(15) 0.61463(10) 0.0810(7) Uani 1 1 d .
C36 C -0.04908(12) 0.34601(16) 0.58807(11) 0.0986(8) Uani 1 1 d .
H36 H -0.0988 0.3183 0.6260 0.118 Uiso 1 1 calc R
C37 C -0.03645(12) 0.34778(17) 0.50924(11) 0.1048(8) Uani 1 1 d .
H37 H -0.0778 0.3217 0.4938 0.126 Uiso 1 1 calc R
C38 C 0.03506(11) 0.38664(16) 0.45109(10) 0.0969(7) Uani 1 1 d .
C39 C 0.09296(10) 0.42925(16) 0.47581(9) 0.0857(7) Uani 1 1 d .
C40 C 0.07735(11) 0.42548(15) 0.55789(9) 0.0770(6) Uani 1 1 d .
H40 H 0.1163 0.4534 0.5747 0.092 Uiso 1 1 calc R
C41 C 0.16766(10) 0.47286(16) 0.41773(9) 0.0818(7) Uani 1 1 d .
C42 C 0.18324(10) 0.46477(15) 0.33505(9) 0.0788(6) Uani 1 1 d .
C43 C 0.12254(11) 0.42248(16) 0.31480(10) 0.0915(7) Uani 1 1 d .
C44 C 0.13867(11) 0.41587(16) 0.23465(10) 0.0924(7) Uani 1 1 d .
H44 H 0.0974 0.3882 0.2204 0.111 Uiso 1 1 calc R
C45 C 0.21004(11) 0.44722(15) 0.17819(10) 0.0827(7) Uani 1 1 d .
H45 H 0.2202 0.4381 0.1254 0.099 Uiso 1 1 calc R
C46 C 0.27206(10) 0.49443(14) 0.19468(9) 0.0696(6) Uani 1 1 d .
C47 C 0.25629(10) 0.49971(15) 0.27457(9) 0.0746(6) Uani 1 1 d .
H47 H 0.2971 0.5284 0.2884 0.090 Uiso 1 1 calc R
C48 C 0.34916(9) 0.52992(12) 0.13174(9) 0.0575(5) Uani 1 1 d .
C49 C 0.34721(10) 0.55615(13) 0.05394(9) 0.0651(6) Uani 1 1 d .
H49 H 0.2958 0.5482 0.0413 0.078 Uiso 1 1 calc R
C50 C 0.41908(10) 0.59372(12) -0.00546(9) 0.0612(6) Uani 1 1 d .
H50 H 0.4156 0.6125 -0.0577 0.073 Uiso 1 1 calc R
C51 C 0.49436(10) 0.60387(11) 0.01042(9) 0.0526(5) Uani 1 1 d .
H51 H 0.5435 0.6287 -0.0308 0.063 Uiso 1 1 calc R
C52 C 0.49925(9) 0.57769(10) 0.08758(8) 0.0458(4) Uani 1 1 d .
C53 C 0.42723(9) 0.54197(11) 0.14760(8) 0.0509(5) Uani 1 1 d .
H53 H 0.4305 0.5254 0.2002 0.061 Uiso 1 1 calc R
C54 C 0.58276(9) 0.58584(9) 0.10621(8) 0.0430(4) Uani 1 1 d .
C55 C 0.5213(2) 0.42801(19) 0.3555(2) 0.1610(14) Uiso 1 1 d D
H55A H 0.5390 0.3868 0.3950 0.241 Uiso 1 1 calc R
H55B H 0.5563 0.4203 0.3019 0.241 Uiso 1 1 calc R
H55C H 0.4595 0.4205 0.3623 0.241 Uiso 1 1 calc R
C56 C 0.5365(2) 0.52309(19) 0.36803(13) 0.1376(13) Uani 1 1 d D
C57 C 0.3943(3) 0.5332(4) 0.4442(3) 0.265(3) Uani 1 1 d .
H57A H 0.3819 0.4970 0.4113 0.397 Uiso 1 1 calc R
H57B H 0.3496 0.5769 0.4527 0.397 Uiso 1 1 calc R
H57C H 0.3941 0.4999 0.4957 0.397 Uiso 1 1 calc R
C58 C 0.5055(6) 0.6550(4) 0.4078(6) 0.525(7) Uani 1 1 d .
H58A H 0.5657 0.6546 0.4090 0.788 Uiso 1 1 calc R
H58B H 0.4662 0.6713 0.4566 0.788 Uiso 1 1 calc R
H58C H 0.4999 0.6949 0.3615 0.788 Uiso 1 1 calc R
C59 C 0.98474(12) 0.59826(12) -0.08392(12) 0.0756(6) Uani 1 1 d D
H59A H 1.0185 0.5910 -0.1380 0.113 Uiso 1 1 calc R
H59B H 0.9538 0.5464 -0.0550 0.113 Uiso 1 1 calc R
H59C H 1.0241 0.6118 -0.0563 0.113 Uiso 1 1 calc R
C60 C 0.91661(12) 0.67172(13) -0.08796(9) 0.0755(6) Uani 1 1 d D
C61 C 1.04178(13) 0.75959(16) -0.15924(14) 0.0924(8) Uani 1 1 d .
H61A H 1.0734 0.7095 -0.1757 0.139 Uiso 1 1 calc R
H61B H 1.0647 0.7783 -0.1209 0.139 Uiso 1 1 calc R
H61C H 1.0493 0.8039 -0.2059 0.139 Uiso 1 1 calc R
C62 C 0.88095(16) 0.80737(16) -0.12172(19) 0.1137(11) Uani 1 1 d .
H62A H 0.8482 0.7989 -0.1572 0.171 Uiso 1 1 calc R
H62B H 0.9085 0.8624 -0.1399 0.171 Uiso 1 1 calc R
H62C H 0.8412 0.8042 -0.0674 0.171 Uiso 1 1 calc R

loop_
_atom_site_aniso_label
_atom_site_aniso_U_11
_atom_site_aniso_U_22
_atom_site_aniso_U_33
_atom_site_aniso_U_23
_atom_site_aniso_U_13
_atom_site_aniso_U_12
Cu1 0.03682(8) 0.05460(10) 0.02194(7) -0.00663(7) -0.00296(6) -0.00580(7)
Cu2 0.03756(8) 0.05198(10) 0.02201(7) -0.00659(7) -0.00369(6) -0.00378(7)
O1 0.0447(5) 0.0532(5) 0.0270(4) -0.0056(4) -0.0056(4) -0.0044(4)
O2 0.0500(5) 0.0494(5) 0.0280(4) -0.0067(4) -0.0089(4) -0.0023(4)
O3 0.0508(5) 0.0565(6) 0.0337(5) -0.0138(4) -0.0004(4) -0.0048(5)
O4 0.0528(6) 0.0545(6) 0.0342(5) -0.0107(4) -0.0008(4) 0.0027(5)
O5 0.0429(5) 0.0716(6) 0.0232(4) -0.0118(4) -0.0052(4) -0.0090(5)
O6 0.0436(5) 0.0667(6) 0.0258(4) -0.0120(4) -0.0075(4) -0.0082(5)
O7 0.0357(5) 0.0620(6) 0.0335(4) -0.0024(4) -0.0057(4) -0.0070(4)
O8 0.0352(5) 0.0734(7) 0.0325(5) 0.0003(5) -0.0076(4) -0.0077(5)
O9 0.0950(9) 0.0577(7) 0.0468(6) -0.0045(5) 0.0055(6) 0.0087(7)
O10 0.0723(6) 0.1971(13) 0.0390(5) -0.0108(7) -0.0182(5) -0.0648(8)
O11 0.0618(7) 0.0921(8) 0.0294(5) -0.0085(5) 0.0012(5) 0.0044(6)
O12 0.0370(4) 0.0624(6) 0.0270(4) -0.0070(4) -0.0033(4) -0.0137(4)
N1 0.1040(12) 0.0441(7) 0.0483(8) -0.0065(6) 0.0126(8) 0.0167(8)
N2 0.0571(7) 0.2295(17) 0.0463(7) -0.0348(9) -0.0112(6) -0.0658(9)
N3 0.0784(11) 0.1539(17) 0.0710(11) -0.0012(11) 0.0003(9) -0.0476(11)
N4 0.0840(17) 0.642(8) 0.101(2) -0.047(4) -0.0011(17) 0.038(3)
C1 0.0293(6) 0.0589(8) 0.0282(6) -0.0090(6) -0.0069(5) -0.0039(6)
C2 0.0357(6) 0.0537(8) 0.0319(6) -0.0082(6) -0.0063(5) -0.0050(6)
C3 0.0620(9) 0.0587(9) 0.0275(6) -0.0096(6) -0.0052(6) -0.0064(8)
C4 0.0905(13) 0.0718(11) 0.0323(7) -0.0175(7) 0.0047(8) -0.0047(10)
C5 0.0849(12) 0.0532(9) 0.0435(8) -0.0125(7) 0.0000(8) -0.0082(9)
C6 0.0519(8) 0.0533(8) 0.0385(7) -0.0102(6) 0.0036(7) -0.0088(7)
C7 0.0431(7) 0.0554(8) 0.0288(6) -0.0116(6) -0.0013(6) -0.0014(7)
C8 0.0707(10) 0.0460(8) 0.0418(8) -0.0084(7) 0.0053(8) -0.0056(8)
C9 0.0920(13) 0.0576(10) 0.0462(9) -0.0147(8) 0.0193(9) -0.0002(10)
C10 0.1049(15) 0.0526(10) 0.0531(10) -0.0096(8) 0.0128(10) 0.0180(10)
C11 0.0911(13) 0.0463(9) 0.0443(9) -0.0087(7) 0.0084(9) 0.0069(9)
C12 0.0781(11) 0.0477(8) 0.0411(8) -0.0097(7) 0.0109(8) -0.0042(8)
C13 0.0665(10) 0.0482(8) 0.0410(8) -0.0081(7) 0.0035(7) 0.0012(8)
C14 0.0708(10) 0.0440(8) 0.0412(8) -0.0079(6) 0.0002(7) 0.0008(8)
C15 0.0808(11) 0.0392(8) 0.0401(8) -0.0062(6) 0.0040(8) -0.0011(8)
C16 0.1003(14) 0.0432(9) 0.0457(9) -0.0076(7) 0.0105(9) 0.0059(9)
C17 0.1144(16) 0.0512(10) 0.0499(10) -0.0044(8) 0.0040(11) 0.0193(10)
C18 0.1051(15) 0.0518(10) 0.0459(9) 0.0015(8) 0.0023(10) 0.0081(10)
C19 0.0824(12) 0.0466(9) 0.0403(8) -0.0071(7) -0.0005(8) 0.0009(8)
C20 0.0767(11) 0.0460(8) 0.0386(8) -0.0068(7) 0.0060(8) 0.0001(8)
C21 0.0720(10) 0.0502(9) 0.0395(8) -0.0065(7) -0.0031(7) -0.0016(8)
C22 0.0886(13) 0.0554(10) 0.0435(9) -0.0050(8) 0.0045(9) -0.0057(9)
C23 0.0911(13) 0.0594(10) 0.0417(9) -0.0041(8) 0.0014(9) -0.0136(10)
C24 0.0714(10) 0.0579(9) 0.0360(7) -0.0104(7) 0.0016(7) -0.0075(8)
C25 0.0529(8) 0.0576(9) 0.0344(7) -0.0104(6) -0.0079(6) -0.0036(7)
C26 0.0606(9) 0.0490(8) 0.0340(7) -0.0042(6) -0.0039(7) -0.0040(7)
C27 0.0458(7) 0.0575(8) 0.0325(6) -0.0105(6) -0.0094(6) -0.0018(7)
C28 0.0469(7) 0.0500(8) 0.0279(6) -0.0100(5) -0.0079(5) -0.0044(6)
C29 0.0432(7) 0.0627(9) 0.0299(6) -0.0119(6) -0.0082(5) -0.0096(7)
C30 0.0488(8) 0.1035(12) 0.0305(7) -0.0177(7) -0.0077(6) -0.0100(9)
C31 0.0466(9) 0.1598(18) 0.0371(8) -0.0216(10) -0.0020(7) -0.0215(11)
C32 0.0498(9) 0.177(2) 0.0375(8) -0.0177(10) -0.0101(7) -0.0306(11)
C33 0.0456(8) 0.1264(14) 0.0335(7) -0.0139(8) -0.0090(6) -0.0252(9)
C34 0.0410(7) 0.0857(11) 0.0335(7) -0.0127(7) -0.0044(6) -0.0166(7)
C35 0.0477(8) 0.1603(18) 0.0363(8) -0.0185(9) -0.0074(7) -0.0355(10)
C36 0.0581(9) 0.192(2) 0.0465(9) -0.0238(11) -0.0042(8) -0.0614(11)
C37 0.0661(9) 0.207(2) 0.0461(9) -0.0166(11) -0.0145(7) -0.0710(11)
C38 0.0517(8) 0.206(2) 0.0391(8) -0.0284(10) -0.0080(7) -0.0585(10)
C39 0.0456(7) 0.1801(18) 0.0373(7) -0.0157(9) -0.0143(6) -0.0459(10)
C40 0.0473(8) 0.1546(17) 0.0319(7) -0.0127(9) -0.0110(6) -0.0384(9)
C41 0.0442(7) 0.1727(18) 0.0309(7) -0.0101(9) -0.0113(6) -0.0436(10)
C42 0.0440(7) 0.1634(17) 0.0366(7) -0.0172(9) -0.0162(6) -0.0383(9)
C43 0.0508(8) 0.1922(19) 0.0377(7) -0.0208(9) -0.0115(6) -0.0559(10)
C44 0.0541(8) 0.1901(19) 0.0440(8) -0.0285(10) -0.0172(6) -0.0486(10)
C45 0.0533(8) 0.1658(18) 0.0361(7) -0.0266(9) -0.0130(6) -0.0310(10)
C46 0.0361(7) 0.1391(16) 0.0377(7) -0.0146(9) -0.0138(6) -0.0208(9)
C47 0.0361(7) 0.1612(17) 0.0328(7) -0.0172(8) -0.0134(5) -0.0322(9)
C48 0.0349(7) 0.1039(13) 0.0335(7) -0.0113(8) -0.0094(6) -0.0073(8)
C49 0.0396(7) 0.1220(15) 0.0390(7) -0.0175(8) -0.0193(6) 0.0068(9)
C50 0.0502(8) 0.0998(13) 0.0320(7) -0.0059(8) -0.0143(6) 0.0025(9)
C51 0.0423(7) 0.0707(10) 0.0375(7) -0.0012(7) -0.0070(6) 0.0005(7)
C52 0.0366(7) 0.0633(9) 0.0350(6) -0.0079(6) -0.0084(5) 0.0011(7)
C53 0.0377(7) 0.0848(11) 0.0306(6) -0.0113(7) -0.0102(5) -0.0007(7)
C54 0.0342(7) 0.0524(8) 0.0386(7) -0.0080(6) -0.0061(5) 0.0007(6)
C56 0.138(2) 0.208(3) 0.0430(11) -0.0109(15) -0.0162(13) 0.073(2)
C57 0.099(3) 0.413(8) 0.257(6) -0.075(5) -0.009(3) -0.001(4)
C58 0.460(12) 0.213(4) 0.817(14) -0.269(6) 0.048(12) -0.101(6)
C59 0.0778(11) 0.0833(12) 0.0728(10) -0.0232(9) -0.0309(9) 0.0161(10)
C60 0.0826(11) 0.1195(14) 0.0243(7) -0.0108(8) -0.0099(7) -0.0414(10)
C61 0.0590(11) 0.1249(17) 0.0808(14) -0.0067(13) -0.0050(10) -0.0311(11)
C62 0.0837(14) 0.0850(15) 0.167(2) -0.0159(16) -0.0391(15) 0.0228(12)

loop_
_atom_type_symbol
_atom_type_description
_atom_type_scat_dispersion_real
_atom_type_scat_dispersion_imag
_atom_type_scat_source
C C 0.0033 0.0016 'International Tables Vol C Tables 4.2.6.8 and 6.1.1.4'
H H 0.0000 0.0000 'International Tables Vol C Tables 4.2.6.8 and 6.1.1.4'
Cu Cu 0.3201 1.2651 'International Tables Vol C Tables 4.2.6.8 and 6.1.1.4'
N N 0.0061 0.0033 'International Tables Vol C Tables 4.2.6.8 and 6.1.1.4'
O O 0.0106 0.0060 'International Tables Vol C Tables 4.2.6.8 and 6.1.1.4'

loop_
_geom_angle_atom_site_label_1
_geom_angle_atom_site_label_2
_geom_angle_atom_site_label_3
_geom_angle
_geom_angle_site_symmetry_1
_geom_angle_site_symmetry_3
O1 Cu1 O3 167.91(4) . 2_666
O1 Cu1 O7 88.78(4) . .
O3 Cu1 O7 89.02(5) 2_666 .
O1 Cu1 O5 90.21(4) . 2_666
O3 Cu1 O5 89.55(5) 2_666 2_666
O7 Cu1 O5 168.30(4) . 2_666
O1 Cu1 O12 97.97(4) . .
O3 Cu1 O12 94.12(4) 2_666 .
O7 Cu1 O12 98.47(4) . .
O5 Cu1 O12 93.21(4) 2_666 .
O1 Cu1 Cu2 84.33(2) . .
O3 Cu1 Cu2 83.62(3) 2_666 .
O7 Cu1 Cu2 83.80(3) . .
O5 Cu1 Cu2 84.50(2) 2_666 .
O12 Cu1 Cu2 176.79(3) . .
O6 Cu2 O8 168.91(4) 2_666 .
O6 Cu2 O2 90.20(4) 2_666 .
O8 Cu2 O2 89.23(5) . .
O6 Cu2 O4 89.19(5) 2_666 2_666
O8 Cu2 O4 89.31(5) . 2_666
O2 Cu2 O4 169.28(4) . 2_666
O6 Cu2 O11 94.59(4) 2_666 .
O8 Cu2 O11 96.50(4) . .
O2 Cu2 O11 94.05(4) . .
O4 Cu2 O11 96.67(4) 2_666 .
O6 Cu2 Cu1 84.22(3) 2_666 .
O8 Cu2 Cu1 84.71(3) . .
O2 Cu2 Cu1 84.24(2) . .
O4 Cu2 Cu1 85.05(3) 2_666 .
O11 Cu2 Cu1 177.91(3) . .
C1 O1 Cu1 122.40(9) . .
C1 O2 Cu2 122.36(9) . .
C27 O3 Cu1 122.52(9) . 2_666
C27 O4 Cu2 121.39(9) . 2_666
C28 O5 Cu1 120.91(9) . 2_666
C28 O6 Cu2 123.35(10) . 2_666
C54 O7 Cu1 121.90(10) . .
C54 O8 Cu2 122.06(9) . .
C56 O11 Cu2 125.39(15) . .
C60 O12 Cu1 126.92(10) . .
C16 N1 C11 121.66(15) . .
C16 N1 H1 119.2 . .
C11 N1 H1 119.2 . .
C38 N2 C43 123.87(18) . .
C38 N2 H2 118.1 . .
C43 N2 H2 118.1 . .
C60 N3 C61 127.8(2) . .
C60 N3 C62 110.58(18) . .
C61 N3 C62 121.7(2) . .
C56 N4 C58 123.6(5) . .
C56 N4 C57 111.6(5) . .
C58 N4 C57 124.5(5) . .
O1 C1 O2 124.68(14) . .
O1 C1 C2 118.62(12) . .
O2 C1 C2 116.69(11) . .
C3 C2 C7 118.30(14) . .
C3 C2 C1 121.07(12) . .
C7 C2 C1 120.62(12) . .
C4 C3 C2 120.55(13) . .
C4 C3 H3 119.7 . .
C2 C3 H3 119.7 . .
C3 C4 C5 120.82(15) . .
C3 C4 H4 119.6 . .
C5 C4 H4 119.6 . .
C4 C5 C6 120.16(16) . .
C4 C5 H5 119.9 . .
C6 C5 H5 119.9 . .
C7 C6 C5 118.53(13) . .
C7 C6 C8 120.07(14) . .
C5 C6 C8 121.30(15) . .
C6 C7 C2 121.61(13) . .
C6 C7 H7 119.2 . .
C2 C7 H7 119.2 . .
C13 C8 C9 118.77(14) . .
C13 C8 C6 121.15(15) . .
C9 C8 C6 119.99(14) . .
C10 C9 C8 120.94(16) . .
C10 C9 H9 119.5 . .
C8 C9 H9 119.5 . .
C9 C10 C11 120.35(18) . .
C9 C10 H10 119.8 . .
C11 C10 H10 119.8 . .
N1 C11 C12 120.82(15) . .
N1 C11 C10 119.92(16) . .
C12 C11 C10 119.25(15) . .
C11 C12 C13 118.71(15) . .
C11 C12 C14 120.83(14) . .
C13 C12 C14 120.42(15) . .
C8 C13 C12 121.94(16) . .
C8 C13 H13 119.0 . .
C12 C13 H13 119.0 . .
O9 C14 C15 122.28(14) . .
O9 C14 C12 122.43(14) . .
C15 C14 C12 115.25(15) . .
C20 C15 C16 118.27(15) . .
C20 C15 C14 120.85(15) . .
C16 C15 C14 120.80(14) . .
N1 C16 C17 120.41(17) . .
N1 C16 C15 120.48(15) . .
C17 C16 C15 119.10(16) . .
C18 C17 C16 120.46(18) . .
C18 C17 H17 119.8 . .
C16 C17 H17 119.8 . .
C17 C18 C19 122.17(17) . .
C17 C18 H18 118.9 . .
C19 C18 H18 118.9 . .
C20 C19 C18 117.33(15) . .
C20 C19 C21 122.21(15) . .
C18 C19 C21 120.33(15) . .
C19 C20 C15 122.65(16) . .
C19 C20 H20 118.7 . .
C15 C20 H20 118.7 . .
C26 C21 C22 117.10(14) . .
C26 C21 C19 120.92(13) . .
C22 C21 C19 121.81(15) . .
C23 C22 C21 120.85(17) . .
C23 C22 H22 119.6 . .
C21 C22 H22 119.6 . .
C22 C23 C24 121.01(15) . .
C22 C23 H23 119.5 . .
C24 C23 H23 119.5 . .
C25 C24 C23 119.30(15) . .
C25 C24 H24 120.4 . .
C23 C24 H24 120.4 . .
C24 C25 C26 120.03(15) . .
C24 C25 C27 120.78(13) . .
C26 C25 C27 119.18(12) . .
C21 C26 C25 121.71(13) . .
C21 C26 H26 119.1 . .
C25 C26 H26 119.1 . .
O3 C27 O4 125.89(14) . .
O3 C27 C25 117.51(12) . .
O4 C27 C25 116.58(12) . .
O5 C28 O6 125.31(14) . .
O5 C28 C29 118.38(11) . .
O6 C28 C29 116.31(12) . .
C30 C29 C34 119.73(15) . .
C30 C29 C28 122.25(13) . .
C34 C29 C28 117.99(12) . .
C31 C30 C29 119.22(15) . .
C31 C30 H30 120.4 . .
C29 C30 H30 120.4 . .
C30 C31 C32 121.43(15) . .
C30 C31 H31 119.3 . .
C32 C31 H31 119.3 . .
C31 C32 C33 120.62(18) . .
C31 C32 H32 119.7 . .
C33 C32 H32 119.7 . .
C34 C33 C32 117.35(15) . .
C34 C33 C35 120.13(13) . .
C32 C33 C35 122.50(17) . .
C33 C34 C29 121.65(13) . .
C33 C34 H34 119.2 . .
C29 C34 H34 119.2 . .
C40 C35 C36 117.14(16) . .
C40 C35 C33 120.96(18) . .
C36 C35 C33 121.89(15) . .
C37 C36 C35 122.06(17) . .
C37 C36 H36 119.0 . .
C35 C36 H36 119.0 . .
C36 C37 C38 121.7(2) . .
C36 C37 H37 119.2 . .
C38 C37 H37 119.2 . .
N2 C38 C37 123.0(2) . .
N2 C38 C39 119.13(16) . .
C37 C38 C39 117.82(17) . .
C40 C39 C38 118.32(15) . .
C40 C39 C41 121.19(18) . .
C38 C39 C41 120.45(15) . .
C35 C40 C39 122.81(19) . .
C35 C40 H40 118.6 . .
C39 C40 H40 118.6 . .
O10 C41 C39 121.65(16) . .
O10 C41 C42 121.68(14) . .
C39 C41 C42 116.62(18) . .
C47 C42 C43 118.69(16) . .
C47 C42 C41 121.68(18) . .
C43 C42 C41 119.61(14) . .
N2 C43 C42 119.86(16) . .
N2 C43 C44 121.52(19) . .
C42 C43 C44 118.62(15) . .
C45 C44 C43 121.9(2) . .
C45 C44 H44 119.1 . .
C43 C44 H44 119.1 . .
C44 C45 C46 121.93(17) . .
C44 C45 H45 119.0 . .
C46 C45 H45 119.0 . .
C47 C46 C45 115.76(14) . .
C47 C46 C48 122.86(17) . .
C45 C46 C48 121.27(15) . .
C46 C47 C42 122.98(18) . .
C46 C47 H47 118.5 . .
C42 C47 H47 118.5 . .
C49 C48 C53 117.44(13) . .
C49 C48 C46 120.90(15) . .
C53 C48 C46 121.61(14) . .
C50 C49 C48 121.18(16) . .
C50 C49 H49 119.4 . .
C48 C49 H49 119.4 . .
C51 C50 C49 120.75(15) . .
C51 C50 H50 119.6 . .
C49 C50 H50 119.6 . .
C50 C51 C52 119.82(13) . .
C50 C51 H51 120.1 . .
C52 C51 H51 120.1 . .
C53 C52 C51 119.81(15) . .
C53 C52 C54 119.31(13) . .
C51 C52 C54 120.86(12) . .
C52 C53 C48 120.96(14) . .
C52 C53 H53 119.5 . .
C48 C53 H53 119.5 . .
O7 C54 O8 125.98(14) . .
O7 C54 C52 117.28(13) . .
O8 C54 C52 116.72(11) . .
C56 C55 H55A 109.5 . .
C56 C55 H55B 109.5 . .
H55A C55 H55B 109.5 . .
C56 C55 H55C 109.5 . .
H55A C55 H55C 109.5 . .
H55B C55 H55C 109.5 . .
O11 C56 N4 122.1(4) . .
O11 C56 C55 108.2(2) . .
N4 C56 C55 129.7(4) . .
N4 C57 H57A 109.5 . .
N4 C57 H57B 109.5 . .
H57A C57 H57B 109.5 . .
N4 C57 H57C 109.5 . .
H57A C57 H57C 109.5 . .
H57B C57 H57C 109.5 . .
N4 C58 H58A 109.5 . .
N4 C58 H58B 109.5 . .
H58A C58 H58B 109.5 . .
N4 C58 H58C 109.5 . .
H58A C58 H58C 109.5 . .
H58B C58 H58C 109.5 . .
C60 C59 H59A 109.5 . .
C60 C59 H59B 109.5 . .
H59A C59 H59B 109.5 . .
C60 C59 H59C 109.5 . .
H59A C59 H59C 109.5 . .
H59B C59 H59C 109.5 . .
N3 C60 O12 127.4(2) . .
N3 C60 C59 114.05(17) . .
O12 C60 C59 118.41(16) . .
N3 C61 H61A 109.5 . .
N3 C61 H61B 109.5 . .
H61A C61 H61B 109.5 . .
N3 C61 H61C 109.5 . .
H61A C61 H61C 109.5 . .
H61B C61 H61C 109.5 . .
N3 C62 H62A 109.5 . .
N3 C62 H62B 109.5 . .
H62A C62 H62B 109.5 . .
N3 C62 H62C 109.5 . .
H62A C62 H62C 109.5 . .
H62B C62 H62C 109.5 . .

loop_
_geom_bond_atom_site_label_1
_geom_bond_atom_site_label_2
_geom_bond_distance
_geom_bond_site_symmetry_2
Cu1 O1 1.9691(10) .
Cu1 O3 1.9717(11) 2_666
Cu1 O7 1.9729(11) .
Cu1 O5 1.9832(11) 2_666
Cu1 O12 2.1368(8) .
Cu1 Cu2 2.6138(3) .
Cu2 O6 1.9419(11) 2_666
Cu2 O8 1.9475(11) .
Cu2 O2 1.9540(10) .
Cu2 O4 1.9552(11) 2_666
Cu2 O11 2.1450(10) .
O1 C1 1.2606(15) .
O2 C1 1.2745(16) .
O3 C27 1.2541(16) .
O3 Cu1 1.9717(11) 2_666
O4 C27 1.2680(16) .
O4 Cu2 1.9552(11) 2_666
O5 C28 1.2651(16) .
O5 Cu1 1.9832(11) 2_666
O6 C28 1.2692(15) .
O6 Cu2 1.9419(11) 2_666
O7 C54 1.2575(15) .
O8 C54 1.2584(18) .
O9 C14 1.242(2) .
O10 C41 1.243(3) .
O11 C56 1.230(3) .
O12 C60 1.247(2) .
N1 C16 1.367(2) .
N1 C11 1.376(2) .
N1 H1 0.8800 .
N2 C38 1.345(2) .
N2 C43 1.370(2) .
N2 H2 0.8800 .
N3 C60 1.243(3) .
N3 C61 1.447(3) .
N3 C62 1.510(3) .
N4 C56 1.248(6) .
N4 C58 1.436(9) .
N4 C57 1.516(6) .
C1 C2 1.477(2) .
C2 C3 1.387(2) .
C2 C7 1.4101(18) .
C3 C4 1.362(2) .
C3 H3 0.9500 .
C4 C5 1.387(2) .
C4 H4 0.9500 .
C5 C6 1.398(2) .
C5 H5 0.9500 .
C6 C7 1.371(2) .
C6 C8 1.492(2) .
C7 H7 0.9500 .
C8 C13 1.374(2) .
C8 C9 1.404(3) .
C9 C10 1.374(2) .
C9 H9 0.9500 .
C10 C11 1.414(2) .
C10 H10 0.9500 .
C11 C12 1.405(3) .
C12 C13 1.408(2) .
C12 C14 1.463(2) .
C13 H13 0.9500 .
C14 C15 1.462(2) .
C15 C20 1.407(2) .
C15 C16 1.417(2) .
C16 C17 1.411(2) .
C17 C18 1.355(3) .
C17 H17 0.9500 .
C18 C19 1.414(3) .
C18 H18 0.9500 .
C19 C20 1.379(2) .
C19 C21 1.483(2) .
C20 H20 0.9500 .
C21 C26 1.393(2) .
C21 C22 1.404(2) .
C22 C23 1.378(2) .
C22 H22 0.9500 .
C23 C24 1.384(3) .
C23 H23 0.9500 .
C24 C25 1.371(2) .
C24 H24 0.9500 .
C25 C26 1.392(2) .
C25 C27 1.504(2) .
C26 H26 0.9500 .
C28 C29 1.494(2) .
C29 C30 1.3749(19) .
C29 C34 1.397(2) .
C30 C31 1.368(3) .
C30 H30 0.9500 .
C31 C32 1.386(3) .
C31 H31 0.9500 .
C32 C33 1.391(2) .
C32 H32 0.9500 .
C33 C34 1.390(3) .
C33 C35 1.484(2) .
C34 H34 0.9500 .
C35 C40 1.370(2) .
C35 C36 1.386(3) .
C36 C37 1.362(3) .
C36 H36 0.9500 .
C37 C38 1.385(2) .
C37 H37 0.9500 .
C38 C39 1.420(3) .
C39 C40 1.407(2) .
C39 C41 1.447(2) .
C40 H40 0.9500 .
C41 C42 1.458(2) .
C42 C47 1.396(2) .
C42 C43 1.406(3) .
C43 C44 1.406(3) .
C44 C45 1.330(2) .
C44 H44 0.9500 .
C45 C46 1.434(3) .
C45 H45 0.9500 .
C46 C47 1.396(2) .
C46 C48 1.459(2) .
C47 H47 0.9500 .
C48 C49 1.393(2) .
C48 C53 1.411(2) .
C49 C50 1.390(2) .
C49 H49 0.9500 .
C50 C51 1.361(3) .
C50 H50 0.9500 .
C51 C52 1.398(2) .
C51 H51 0.9500 .
C52 C53 1.3861(18) .
C52 C54 1.509(2) .
C53 H53 0.9500 .
C55 C56 1.652(4) .
C55 H55A 0.9800 .
C55 H55B 0.9800 .
C55 H55C 0.9800 .
C57 H57A 0.9800 .
C57 H57B 0.9800 .
C57 H57C 0.9800 .
C58 H58A 0.9800 .
C58 H58B 0.9800 .
C58 H58C 0.9800 .
C59 C60 1.582(3) .
C59 H59A 0.9800 .
C59 H59B 0.9800 .
C59 H59C 0.9800 .
C61 H61A 0.9800 .
C61 H61B 0.9800 .
C61 H61C 0.9800 .
C62 H62A 0.9800 .
C62 H62B 0.9800 .
C62 H62C 0.9800 .

loop_
_geom_torsion_atom_site_label_1
_geom_torsion_atom_site_label_2
_geom_torsion_atom_site_label_3
_geom_torsion_atom_site_label_4
_geom_torsion
_geom_torsion_site_symmetry_1
_geom_torsion_site_symmetry_4
O1 Cu1 Cu2 O6 100.06(4) . 2_666
O3 Cu1 Cu2 O6 -80.86(5) 2_666 2_666
O7 Cu1 Cu2 O6 -170.56(4) . 2_666
O5 Cu1 Cu2 O6 9.30(4) 2_666 2_666
O12 Cu1 Cu2 O6 -35.6(5) . 2_666
O1 Cu1 Cu2 O8 -80.49(5) . .
O3 Cu1 Cu2 O8 98.60(5) 2_666 .
O7 Cu1 Cu2 O8 8.90(5) . .
O5 Cu1 Cu2 O8 -171.24(5) 2_666 .
O12 Cu1 Cu2 O8 143.9(5) . .
O1 Cu1 Cu2 O2 9.27(4) . .
O3 Cu1 Cu2 O2 -171.65(5) 2_666 .
O7 Cu1 Cu2 O2 98.65(5) . .
O5 Cu1 Cu2 O2 -81.49(5) 2_666 .
O12 Cu1 Cu2 O2 -126.3(5) . .
O1 Cu1 Cu2 O4 -170.25(5) . 2_666
O3 Cu1 Cu2 O4 8.83(5) 2_666 2_666
O7 Cu1 Cu2 O4 -80.87(5) . 2_666
O5 Cu1 Cu2 O4 98.99(5) 2_666 2_666
O12 Cu1 Cu2 O4 54.1(5) . 2_666
O1 Cu1 Cu2 O11 44.7(11) . .
O3 Cu1 Cu2 O11 -136.2(11) 2_666 .
O7 Cu1 Cu2 O11 134.1(11) . .
O5 Cu1 Cu2 O11 -46.1(11) 2_666 .
O12 Cu1 Cu2 O11 -90.9(12) . .
O3 Cu1 O1 C1 -12.3(3) 2_666 .
O7 Cu1 O1 C1 -91.81(11) . .
O5 Cu1 O1 C1 76.54(11) 2_666 .
O12 Cu1 O1 C1 169.81(11) . .
Cu2 Cu1 O1 C1 -7.92(10) . .
O6 Cu2 O2 C1 -98.28(11) 2_666 .
O8 Cu2 O2 C1 70.65(11) . .
O4 Cu2 O2 C1 -11.6(3) 2_666 .
O11 Cu2 O2 C1 167.11(11) . .
Cu1 Cu2 O2 C1 -14.11(10) . .
O1 Cu1 O7 C54 74.19(12) . .
O3 Cu1 O7 C54 -93.93(12) 2_666 .
O5 Cu1 O7 C54 -10.9(3) 2_666 .
O12 Cu1 O7 C54 172.06(11) . .
Cu2 Cu1 O7 C54 -10.24(11) . .
O6 Cu2 O8 C54 -8.0(3) 2_666 .
O2 Cu2 O8 C54 -95.12(12) . .
O4 Cu2 O8 C54 74.26(12) 2_666 .
O11 Cu2 O8 C54 170.89(12) . .
Cu1 Cu2 O8 C54 -10.83(11) . .
O6 Cu2 O11 C56 174.8(2) 2_666 .
O8 Cu2 O11 C56 -4.9(2) . .
O2 Cu2 O11 C56 -94.6(2) . .
O4 Cu2 O11 C56 85.1(2) 2_666 .
Cu1 Cu2 O11 C56 -129.9(10) . .
O1 Cu1 O12 C60 -94.92(15) . .
O3 Cu1 O12 C60 85.52(15) 2_666 .
O7 Cu1 O12 C60 175.13(15) . .
O5 Cu1 O12 C60 -4.26(15) 2_666 .
Cu2 Cu1 O12 C60 40.4(6) . .
Cu1 O1 C1 O2 -0.3(2) . .
Cu1 O1 C1 C2 178.51(9) . .
Cu2 O2 C1 O1 13.0(2) . .
Cu2 O2 C1 C2 -165.79(9) . .
O1 C1 C2 C3 2.5(2) . .
O2 C1 C2 C3 -178.65(14) . .
O1 C1 C2 C7 -178.46(13) . .
O2 C1 C2 C7 0.4(2) . .
C7 C2 C3 C4 1.9(3) . .
C1 C2 C3 C4 -178.98(16) . .
C2 C3 C4 C5 -1.2(3) . .
C3 C4 C5 C6 0.4(3) . .
C4 C5 C6 C7 -0.4(3) . .
C4 C5 C6 C8 -176.76(19) . .
C5 C6 C7 C2 1.2(3) . .
C8 C6 C7 C2 177.63(15) . .
C3 C2 C7 C6 -2.0(2) . .
C1 C2 C7 C6 178.95(15) . .
C7 C6 C8 C13 35.0(3) . .
C5 C6 C8 C13 -148.6(2) . .
C7 C6 C8 C9 -141.54(19) . .
C5 C6 C8 C9 34.8(3) . .
C13 C8 C9 C10 -1.0(3) . .
C6 C8 C9 C10 175.6(2) . .
C8 C9 C10 C11 -0.7(4) . .
C16 N1 C11 C12 -3.0(3) . .
C16 N1 C11 C10 175.5(2) . .
C9 C10 C11 N1 -176.6(2) . .
C9 C10 C11 C12 1.9(4) . .
N1 C11 C12 C13 177.1(2) . .
C10 C11 C12 C13 -1.4(3) . .
N1 C11 C12 C14 -0.7(3) . .
C10 C11 C12 C14 -179.2(2) . .
C9 C8 C13 C12 1.5(3) . .
C6 C8 C13 C12 -175.07(18) . .
C11 C12 C13 C8 -0.3(3) . .
C14 C12 C13 C8 177.52(19) . .
C11 C12 C14 O9 -179.4(2) . .
C13 C12 C14 O9 2.8(3) . .
C11 C12 C14 C15 3.1(3) . .
C13 C12 C14 C15 -174.71(18) . .
O9 C14 C15 C20 -2.9(3) . .
C12 C14 C15 C20 174.68(18) . .
O9 C14 C15 C16 -179.6(2) . .
C12 C14 C15 C16 -2.1(3) . .
C11 N1 C16 C17 -175.3(2) . .
C11 N1 C16 C15 4.0(3) . .
C20 C15 C16 N1 -178.2(2) . .
C14 C15 C16 N1 -1.4(3) . .
C20 C15 C16 C17 1.2(3) . .
C14 C15 C16 C17 178.0(2) . .
N1 C16 C17 C18 179.4(2) . .
C15 C16 C17 C18 0.0(4) . .
C16 C17 C18 C19 -1.0(4) . .
C17 C18 C19 C20 0.8(3) . .
C17 C18 C19 C21 -175.2(2) . .
C18 C19 C20 C15 0.5(3) . .
C21 C19 C20 C15 176.36(19) . .
C16 C15 C20 C19 -1.4(3) . .
C14 C15 C20 C19 -178.24(19) . .
C20 C19 C21 C26 -24.0(3) . .
C18 C19 C21 C26 151.8(2) . .
C20 C19 C21 C22 160.9(2) . .
C18 C19 C21 C22 -23.3(3) . .
C26 C21 C22 C23 1.4(3) . .
C19 C21 C22 C23 176.7(2) . .
C21 C22 C23 C24 -0.8(3) . .
C22 C23 C24 C25 -0.1(3) . .
C23 C24 C25 C26 0.3(3) . .
C23 C24 C25 C27 -178.75(18) . .
C22 C21 C26 C25 -1.2(3) . .
C19 C21 C26 C25 -176.53(18) . .
C24 C25 C26 C21 0.3(3) . .
C27 C25 C26 C21 179.42(17) . .
Cu1 O3 C27 O4 -6.3(2) 2_666 .
Cu1 O3 C27 C25 172.26(11) 2_666 .
Cu2 O4 C27 O3 -5.8(2) 2_666 .
Cu2 O4 C27 C25 175.67(11) 2_666 .
C24 C25 C27 O3 -5.1(3) . .
C26 C25 C27 O3 175.79(16) . .
C24 C25 C27 O4 173.53(17) . .
C26 C25 C27 O4 -5.5(2) . .
Cu1 O5 C28 O6 -7.9(2) 2_666 .
Cu1 O5 C28 C29 173.03(10) 2_666 .
Cu2 O6 C28 O5 -4.8(2) 2_666 .
Cu2 O6 C28 C29 174.31(10) 2_666 .
O5 C28 C29 C30 -1.1(2) . .
O6 C28 C29 C30 179.78(15) . .
O5 C28 C29 C34 -179.22(14) . .
O6 C28 C29 C34 1.6(2) . .
C34 C29 C30 C31 0.6(3) . .
C28 C29 C30 C31 -177.58(18) . .
C29 C30 C31 C32 0.1(3) . .
C30 C31 C32 C33 -0.4(4) . .
C31 C32 C33 C34 0.2(4) . .
C31 C32 C33 C35 -178.8(2) . .
C32 C33 C34 C29 0.4(3) . .
C35 C33 C34 C29 179.46(19) . .
C30 C29 C34 C33 -0.8(3) . .
C28 C29 C34 C33 177.40(17) . .
C34 C33 C35 C40 -23.6(3) . .
C32 C33 C35 C40 155.4(2) . .
C34 C33 C35 C36 156.4(2) . .
C32 C33 C35 C36 -24.6(4) . .
C40 C35 C36 C37 2.6(4) . .
C33 C35 C36 C37 -177.3(2) . .
C35 C36 C37 C38 0.4(4) . .
C43 N2 C38 C37 -176.4(2) . .
C43 N2 C38 C39 6.2(4) . .
C36 C37 C38 N2 179.0(2) . .
C36 C37 C38 C39 -3.6(4) . .
N2 C38 C39 C40 -178.8(2) . .
C37 C38 C39 C40 3.7(3) . .
N2 C38 C39 C41 -0.9(3) . .
C37 C38 C39 C41 -178.4(2) . .
C36 C35 C40 C39 -2.4(3) . .
C33 C35 C40 C39 177.5(2) . .
C38 C39 C40 C35 -0.7(3) . .
C41 C39 C40 C35 -178.6(2) . .
C40 C39 C41 O10 -4.6(4) . .
C38 C39 C41 O10 177.5(2) . .
C40 C39 C41 C42 173.1(2) . .
C38 C39 C41 C42 -4.7(3) . .
O10 C41 C42 C47 1.8(3) . .
C39 C41 C42 C47 -175.9(2) . .
O10 C41 C42 C43 -176.7(2) . .
C39 C41 C42 C43 5.6(3) . .
C38 N2 C43 C42 -5.3(4) . .
C38 N2 C43 C44 174.1(2) . .
C47 C42 C43 N2 -179.4(2) . .
C41 C42 C43 N2 -0.9(3) . .
C47 C42 C43 C44 1.1(3) . .
C41 C42 C43 C44 179.6(2) . .
N2 C43 C44 C45 -178.4(2) . .
C42 C43 C44 C45 1.1(4) . .
C43 C44 C45 C46 -4.2(4) . .
C44 C45 C46 C47 4.9(3) . .
C44 C45 C46 C48 -178.7(2) . .
C45 C46 C47 C42 -2.7(3) . .
C48 C46 C47 C42 -179.0(2) . .
C43 C42 C47 C46 -0.2(3) . .
C41 C42 C47 C46 -178.7(2) . .
C47 C46 C48 C49 -152.1(2) . .
C45 C46 C48 C49 31.8(3) . .
C47 C46 C48 C53 25.5(3) . .
C45 C46 C48 C53 -150.7(2) . .
C53 C48 C49 C50 -0.8(3) . .
C46 C48 C49 C50 176.83(19) . .
C48 C49 C50 C51 1.8(3) . .
C49 C50 C51 C52 -1.2(3) . .
C50 C51 C52 C53 -0.4(3) . .
C50 C51 C52 C54 178.13(16) . .
C51 C52 C53 C48 1.3(3) . .
C54 C52 C53 C48 -177.20(16) . .
C49 C48 C53 C52 -0.7(3) . .
C46 C48 C53 C52 -178.36(18) . .
Cu1 O7 C54 O8 5.5(2) . .
Cu1 O7 C54 C52 -172.89(10) . .
Cu2 O8 C54 O7 6.6(2) . .
Cu2 O8 C54 C52 -174.93(10) . .
C53 C52 C54 O7 176.17(15) . .
C51 C52 C54 O7 -2.3(2) . .
C53 C52 C54 O8 -2.4(2) . .
C51 C52 C54 O8 179.09(15) . .
Cu2 O11 C56 N4 -103.6(3) . .
Cu2 O11 C56 C55 77.9(3) . .
C58 N4 C56 O11 2.7(7) . .
C57 N4 C56 O11 -171.5(3) . .
C58 N4 C56 C55 -179.1(6) . .
C57 N4 C56 C55 6.6(5) . .
C61 N3 C60 O12 -175.6(2) . .
C62 N3 C60 O12 5.3(3) . .
C61 N3 C60 C59 0.8(3) . .
C62 N3 C60 C59 -178.3(2) . .
Cu1 O12 C60 N3 -114.6(2) . .
Cu1 O12 C60 C59 69.2(2) . .
